data_4519478
loop_
_publ_author_name
'Johann O. E. Sosoe'
'Thierry Maris'
'James D. Wuest'

_publ_section_title
;
 Strongly Hydrogen-Bonded Networks Formed by Sulfate and Bisulfate Salts
 of Benzenetetramines
;
_journal_name_full 'Crystal Growth and Design'
_journal_page_first 8865
_journal_page_last 8874
_journal_paper_doi 10.1021/acs.cgd.3c00950
_journal_volume 23
_journal_year 2023
_chemical_formula_moiety 'C6 H14 N4, 4(H O4 S)'
_chemical_formula_sum 'C6 H18 N4 O16 S4'
_chemical_formula_weight 530.48
_chemical_name_systematic
;
benzene-1,2,4,5-tetrakis(ammonium) tetrakis(hydrogen sulfate)
;
_space_group_crystal_system monoclinic
_space_group_IT_number 12
_space_group_name_Hall '-C 2y'
_space_group_name_H-M_alt 'C 1 2/m 1'
_atom_sites_solution_hydrogens geom
_atom_sites_solution_primary dual
_cell_angle_alpha 90
_cell_angle_beta 100.443(2)
_cell_angle_gamma 90
_cell_formula_units_Z 2
_cell_length_a 7.4291(3)
_cell_length_b 16.7187(6)
_cell_length_c 7.1695(3)
_cell_measurement_reflns_used 1992
_cell_measurement_temperature 100
_cell_measurement_theta_max 70.076
_cell_measurement_theta_min 5.292
_cell_volume 875.74(6)
_computing_cell_refinement
;
SAINT (2020) V8.40B; Integration Software for Single Crystal Data.
Bruker AXS Inc., Madison, WI 53719-1173.
;
_computing_data_collection
;
APEX 3 (2019) Bruker AXS Inc., Madison, WI 53719-1173.
;
_computing_data_reduction
;
SAINT (2020) V8.40B; Integration Software for Single Crystal Data.
Bruker AXS Inc., Madison, WI 53719-1173.
;
_computing_molecular_graphics 'Olex2 1.5 (Dolomanov et al., 2009)'
_computing_publication_material 'Olex2 1.5 (Dolomanov et al., 2009)'
_computing_structure_refinement 'XL  (Sheldrick, 2008)'
_computing_structure_solution 'SHELXT 2018/2 (Sheldrick, 2018)'
_diffrn_ambient_temperature 100
_diffrn_detector 'CCD area detector'
_diffrn_detector_area_resol_mean 8.3
_diffrn_detector_type 'Bruker APEX2 CCD'
_diffrn_measured_fraction_theta_full 0.987
_diffrn_measured_fraction_theta_max 0.983
_diffrn_measurement_device 'three-circle diffractometer'
_diffrn_measurement_device_type 'Bruker Smart APEX'
_diffrn_measurement_method '\w scans'
_diffrn_radiation_collimation 'Focusing mirrors'
_diffrn_radiation_monochromator 'Quazar MX Mirror Optics'
_diffrn_radiation_probe x-ray
_diffrn_radiation_type 'Cu K\a'
_diffrn_radiation_wavelength 1.54178
_diffrn_reflns_av_R_equivalents 0.0320
_diffrn_reflns_av_unetI/netI 0.0305
_diffrn_reflns_Laue_measured_fraction_full 0.987
_diffrn_reflns_Laue_measured_fraction_max 0.983
_diffrn_reflns_limit_h_max 8
_diffrn_reflns_limit_h_min -9
_diffrn_reflns_limit_k_max 20
_diffrn_reflns_limit_k_min -20
_diffrn_reflns_limit_l_max 8
_diffrn_reflns_limit_l_min -8
_diffrn_reflns_number 2971
_diffrn_reflns_point_group_measured_fraction_full 0.987
_diffrn_reflns_point_group_measured_fraction_max 0.983
_diffrn_reflns_theta_full 67.679
_diffrn_reflns_theta_max 70.070
_diffrn_reflns_theta_min 5.291
_diffrn_source 'Microfocus Source'
_diffrn_source_current 0.65
_diffrn_source_power 0.0291265
_diffrn_source_target Cu
_diffrn_source_type 'Incoatec I\mS High Brilliance Microsource'
_diffrn_source_voltage 44.81
_exptl_absorpt_coefficient_mu 5.935
_exptl_absorpt_correction_T_max 0.7533
_exptl_absorpt_correction_T_min 0.4032
_exptl_absorpt_correction_type multi-scan
_exptl_absorpt_process_details
;
SADABS-2016/2 (Bruker,2016/2) was used for absorption correction.
wR2(int) was 0.1543 before and 0.0499 after correction.
The Ratio of minimum to maximum transmission is 0.5352.
The \l/2 correction factor is Not present.
;
_exptl_crystal_colour 'clear light brown'
_exptl_crystal_colour_lustre clear
_exptl_crystal_colour_modifier light
_exptl_crystal_colour_primary brown
_exptl_crystal_density_diffrn 2.012
_exptl_crystal_description Plate
_exptl_crystal_F_000 548
_exptl_crystal_recrystallization_method 'crystallised  from H2SO4 conc.'
_exptl_crystal_size_max 0.38
_exptl_crystal_size_mid 0.2
_exptl_crystal_size_min 0.1
_refine_diff_density_max 0.480
_refine_diff_density_min -0.686
_refine_diff_density_rms 0.082
_refine_ls_extinction_coef .
_refine_ls_extinction_method none
_refine_ls_goodness_of_fit_ref 1.055
_refine_ls_hydrogen_treatment constr
_refine_ls_matrix_type full
_refine_ls_number_parameters 92
_refine_ls_number_reflns 850
_refine_ls_number_restraints 12
_refine_ls_restrained_S_all 1.117
_refine_ls_R_factor_all 0.0516
_refine_ls_R_factor_gt 0.0506
_refine_ls_shift/su_max 0.000
_refine_ls_shift/su_mean 0.000
_refine_ls_structure_factor_coef Fsqd
_refine_ls_weighting_details 'w=1/[\s^2^(Fo^2^)+(0.0551P)^2^+3.9509P] where P=(Fo^2^+2Fc^2^)/3'
_refine_ls_weighting_scheme calc
_refine_ls_wR_factor_gt 0.1242
_refine_ls_wR_factor_ref 0.1251
_reflns_Friedel_coverage 0.000
_reflns_Friedel_fraction_full .
_reflns_Friedel_fraction_max .
_reflns_number_gt 830
_reflns_number_total 850
_reflns_threshold_expression 'I > 2\s(I)'
_cod_data_source_file H4BTA_4HSO4.cif
_cod_data_source_block jw2392
_cod_database_code 4519478

loop_
_space_group_symop_id
_space_group_symop_operation_xyz
1 'x, y, z'
2 '-x, y, -z'
3 'x+1/2, y+1/2, z'
4 '-x+1/2, y+1/2, -z'
5 '-x, -y, -z'
6 'x, -y, z'
7 '-x+1/2, -y+1/2, -z'
8 'x+1/2, -y+1/2, z'

loop_
_atom_site_label
_atom_site_type_symbol
_atom_site_fract_x
_atom_site_fract_y
_atom_site_fract_z
_atom_site_U_iso_or_equiv
_atom_site_adp_type
_atom_site_occupancy
_atom_site_site_symmetry_order
_atom_site_calc_flag
_atom_site_refinement_flags_posn
_atom_site_refinement_flags_adp
_atom_site_refinement_flags_occupancy
_atom_site_disorder_assembly
_atom_site_disorder_group
S1 S 0.64999(10) 0.64187(5) 0.27464(12) 0.0354(3) Uani 1 1 d . . . . .
O1A O 0.7239(3) 0.68253(14) 0.1302(3) 0.0378(6) Uani 1 1 d . . . . .
O2A O 0.7840(4) 0.61187(16) 0.4263(3) 0.0447(7) Uani 1 1 d . . . . .
O3A O 0.5135(7) 0.5846(5) 0.2451(12) 0.060(2) Uani 0.521(13) 1 d . U P A -1
O4A O 0.566(2) 0.7144(5) 0.3803(17) 0.089(4) Uani 0.521(13) 1 d . U P A -1
H4A H 0.492467 0.695905 0.446124 0.134 Uiso 0.521(13) 1 calc R U P A -1
O3B O 0.5627(17) 0.5672(4) 0.1384(15) 0.080(4) Uani 0.479(13) 1 d . U P A -2
H3B H 0.535761 0.529634 0.206160 0.119 Uiso 0.479(13) 1 calc R U P A -2
O4B O 0.4931(8) 0.6853(7) 0.3030(11) 0.050(3) Uani 0.479(13) 1 d . U P A -2
N1 N 0.8964(4) 0.64606(14) 0.8102(4) 0.0293(6) Uani 1 1 d . . . . .
H1A H 0.847254 0.635803 0.686827 0.035 Uiso 1 1 calc R U . . .
H1B H 0.996572 0.677878 0.815775 0.035 Uiso 1 1 calc R U . . .
H1C H 0.811964 0.671328 0.866760 0.035 Uiso 1 1 calc R U . . .
C1 C 0.9497(4) 0.57104(16) 0.9084(4) 0.0213(6) Uani 1 1 d . . . . .
C2 C 0.8991(5) 0.500000 0.8157(5) 0.0212(8) Uani 1 2 d S T P . .
H2 H 0.830662 0.500000 0.690212 0.025 Uiso 1 2 calc R U P . .

loop_
_atom_site_aniso_label
_atom_site_aniso_U_11
_atom_site_aniso_U_22
_atom_site_aniso_U_33
_atom_site_aniso_U_23
_atom_site_aniso_U_13
_atom_site_aniso_U_12
S1 0.0327(5) 0.0341(5) 0.0435(5) 0.0139(3) 0.0181(4) 0.0076(3)
O1A 0.0436(13) 0.0422(13) 0.0330(12) 0.0091(10) 0.0215(10) 0.0143(10)
O2A 0.0602(16) 0.0473(15) 0.0277(12) 0.0069(10) 0.0108(11) 0.0132(12)
O3A 0.027(3) 0.096(5) 0.059(4) 0.006(4) 0.014(3) -0.026(3)
O4A 0.165(10) 0.048(4) 0.082(7) 0.035(4) 0.096(7) 0.054(5)
O3B 0.121(7) 0.030(3) 0.066(6) 0.003(3) -0.042(5) -0.017(4)
O4B 0.023(3) 0.093(7) 0.038(4) 0.030(4) 0.017(2) 0.025(3)
N1 0.0360(15) 0.0272(13) 0.0276(13) 0.0069(10) 0.0134(11) 0.0103(10)
C1 0.0198(13) 0.0242(14) 0.0212(13) 0.0033(11) 0.0075(10) 0.0027(10)
C2 0.0145(17) 0.028(2) 0.0218(18) 0.000 0.0057(14) 0.000

loop_
_atom_type_symbol
_atom_type_description
_atom_type_scat_dispersion_real
_atom_type_scat_dispersion_imag
_atom_type_scat_source
C C 0.0181 0.0091 'International Tables Vol C Tables 4.2.6.8 and 6.1.1.4'
H H 0.0000 0.0000 'International Tables Vol C Tables 4.2.6.8 and 6.1.1.4'
N N 0.0311 0.0180 'International Tables Vol C Tables 4.2.6.8 and 6.1.1.4'
O O 0.0492 0.0322 'International Tables Vol C Tables 4.2.6.8 and 6.1.1.4'
S S 0.3331 0.5567 'International Tables Vol C Tables 4.2.6.8 and 6.1.1.4'

loop_
_geom_angle_atom_site_label_1
_geom_angle_atom_site_label_2
_geom_angle_atom_site_label_3
_geom_angle
_geom_angle_site_symmetry_1
_geom_angle_site_symmetry_3
O1A S1 O4A 102.5(3) . .
O1A S1 O3B 95.3(5) . .
O2A S1 O1A 114.39(15) . .
O2A S1 O4A 100.5(5) . .
O2A S1 O3B 109.4(3) . .
O3A S1 O1A 125.9(4) . .
O3A S1 O2A 105.3(3) . .
O3A S1 O4A 104.8(5) . .
O4B S1 O1A 107.1(3) . .
O4B S1 O2A 123.3(3) . .
O4B S1 O3B 103.2(5) . .
S1 O4A H4A 109.5 . .
S1 O3B H3B 109.5 . .
H1A N1 H1B 109.5 . .
H1A N1 H1C 109.5 . .
H1B N1 H1C 109.5 . .
C1 N1 H1A 109.5 . .
C1 N1 H1B 109.5 . .
C1 N1 H1C 109.5 . .
C1 C1 N1 120.63(15) 2_757 .
C2 C1 N1 118.8(2) . .
C2 C1 C1 120.57(18) . 2_757
C1 C2 C1 118.9(4) 6_565 .
C1 C2 H2 120.6 . .
C1 C2 H2 120.6 6_565 .

loop_
_geom_bond_atom_site_label_1
_geom_bond_atom_site_label_2
_geom_bond_distance
_geom_bond_site_symmetry_2
S1 O1A 1.429(2) .
S1 O2A 1.426(3) .
S1 O3A 1.383(7) .
S1 O4A 1.615(7) .
S1 O3B 1.645(7) .
S1 O4B 1.419(8) .
O4A H4A 0.8400 .
O3B H3B 0.8400 .
N1 H1A 0.9100 .
N1 H1B 0.9100 .
N1 H1C 0.9100 .
N1 C1 1.458(3) .
C1 C1 1.389(5) 2_757
C1 C2 1.379(3) .
C2 H2 0.9500 .

loop_
_geom_hbond_atom_site_label_D
_geom_hbond_atom_site_label_H
_geom_hbond_atom_site_label_A
_geom_hbond_distance_DH
_geom_hbond_distance_HA
_geom_hbond_distance_DA
_geom_hbond_angle_DHA
_geom_hbond_site_symmetry_A
_geom_hbond_publ_flag
N1 H1A O2A 0.91 1.88 2.787(3) 170.9 . yes
N1 H1B O1A 0.91 2.04 2.842(4) 145.7 2_756 yes
N1 H1B O4A 0.91 2.28 2.744(8) 111.2 7_666 yes
N1 H1B O4B 0.91 2.45 3.086(11) 127.5 7_666 yes
N1 H1C O1A 0.91 2.12 2.888(3) 142.0 1_556 yes
N1 H1C O1A 0.91 2.46 3.055(3) 123.4 7_666 yes
N1 H1C O4B 0.91 2.38 2.934(7) 119.1 2_656 yes

loop_
_geom_torsion_atom_site_label_1
_geom_torsion_atom_site_label_2
_geom_torsion_atom_site_label_3
_geom_torsion_atom_site_label_4
_geom_torsion
_geom_torsion_site_symmetry_1
_geom_torsion_site_symmetry_2
_geom_torsion_site_symmetry_3
_geom_torsion_site_symmetry_4
N1 C1 C2 C1 179.9(2) . . . 6_565
C1 C1 C2 C1 0.2(6) 2_757 . . 6_565

_cod_database_fobs_code 4519478
